data_2210669
loop_
_publ_author_name
'Nielsen, Anne'
'McKenzie, Christine J.'
'Bond, Andrew D.'

_publ_section_title
;
Di-\m-chloro-bis({methyl [<i>N</i>,<i>N</i>-bis(2-pyridylmethyl)amino]acetate-
\k^4^<i>N</i>,<i>N</i>',<i>N</i>'',<i>O</i>}copper(II)) diperchlorate
monohydrate
;
_journal_coeditor_code HY2022
_journal_issue 10
_journal_name_full 'Acta Crystallographica, Section E'
_journal_page_first m2453
_journal_page_last m2454
_journal_paper_doi 10.1107/S1600536806034908
_journal_volume 62
_journal_year 2006
_chemical_formula_iupac '[Cu2 Cl2 (C15 H17 N3 O2)2] (Cl O4)2, H2 O'
_chemical_formula_moiety 'C30 H34 Cl2 Cu2 N6 O4 2+, 2Cl O4 -, H2 O'
_chemical_formula_sum 'C30 H36 Cl4 Cu2 N6 O13'
_chemical_formula_weight 957.53
_chemical_name_systematic
;
Di-\m-chloro-bis({methyl [N,N-bis(2-pyridylmethyl)amino]acetate-
\k^4^N,N',N'',O}copper(II)) diperchlorate monohydrate
;
_space_group_IT_number 15
_symmetry_cell_setting monoclinic
_symmetry_space_group_name_Hall '-C 2yc'
_symmetry_space_group_name_H-M 'C 1 2/c 1'
_atom_sites_solution_hydrogens geom
_atom_sites_solution_primary direct
_atom_sites_solution_secondary difmap
_cell_angle_alpha 90.00
_cell_angle_beta 111.3800(10)
_cell_angle_gamma 90.00
_cell_formula_units_Z 4
_cell_length_a 19.1398(7)
_cell_length_b 8.5993(3)
_cell_length_c 24.1605(8)
_cell_measurement_reflns_used 6163
_cell_measurement_temperature 180(2)
_cell_measurement_theta_max 25.35
_cell_measurement_theta_min 2.64
_cell_volume 3702.9(2)
_computing_cell_refinement 'SAINT (Bruker, 2003)'
_computing_data_collection 'APEX2 (Bruker--Nonius, 2004)'
_computing_data_reduction SAINT
_computing_molecular_graphics SHELXTL
_computing_publication_material SHELXTL
_computing_structure_refinement SHELXTL
_computing_structure_solution 'SHELXTL (Sheldrick, 2000)'
_diffrn_ambient_temperature 180(2)
_diffrn_measured_fraction_theta_full 0.986
_diffrn_measured_fraction_theta_max 0.986
_diffrn_measurement_device_type 'Bruker--Nonius X8-APEX-II CCD'
_diffrn_measurement_method 'thin-slice \w and \f'
_diffrn_radiation_monochromator graphite
_diffrn_radiation_source 'fine-focus sealed tube'
_diffrn_radiation_type MoK\a
_diffrn_radiation_wavelength 0.71073
_diffrn_reflns_av_R_equivalents 0.0347
_diffrn_reflns_av_sigmaI/netI 0.0343
_diffrn_reflns_limit_h_max 25
_diffrn_reflns_limit_h_min -19
_diffrn_reflns_limit_k_max 11
_diffrn_reflns_limit_k_min -11
_diffrn_reflns_limit_l_max 26
_diffrn_reflns_limit_l_min -32
_diffrn_reflns_number 36620
_diffrn_reflns_theta_full 28.28
_diffrn_reflns_theta_max 28.28
_diffrn_reflns_theta_min 3.62
_diffrn_standards_number 0
_exptl_absorpt_coefficient_mu 1.510
_exptl_absorpt_correction_T_max 0.889
_exptl_absorpt_correction_T_min 0.735
_exptl_absorpt_correction_type multi-scan
_exptl_absorpt_process_details '(SADABS; Sheldrick, 2003)'
_exptl_crystal_colour turquoise
_exptl_crystal_density_diffrn 1.718
_exptl_crystal_density_method 'not measured'
_exptl_crystal_description block
_exptl_crystal_F_000 1952
_exptl_crystal_size_max 0.25
_exptl_crystal_size_mid 0.08
_exptl_crystal_size_min 0.08
_refine_diff_density_max 1.176
_refine_diff_density_min -0.485
_refine_ls_extinction_method none
_refine_ls_goodness_of_fit_ref 1.114
_refine_ls_hydrogen_treatment mixed
_refine_ls_matrix_type full
_refine_ls_number_parameters 254
_refine_ls_number_reflns 4535
_refine_ls_number_restraints 12
_refine_ls_restrained_S_all 1.118
_refine_ls_R_factor_all 0.0694
_refine_ls_R_factor_gt 0.0483
_refine_ls_shift/su_max 0.000
_refine_ls_shift/su_mean 0.000
_refine_ls_structure_factor_coef Fsqd
_refine_ls_weighting_details 'calc w=1/[\s^2^(Fo^2^)+(0.0354P)^2^+16.3749P] where P=(Fo^2^+2Fc^2^)/3'
_refine_ls_weighting_scheme calc
_refine_ls_wR_factor_gt 0.1100
_refine_ls_wR_factor_ref 0.1158
_reflns_number_gt 3461
_reflns_number_total 4535
_reflns_threshold_expression I>2\s(I)
_cod_data_source_file hy2022.cif
_cod_original_sg_symbol_H-M 'C 2/c'
_cod_database_code 2210669

loop_
_symmetry_equiv_pos_as_xyz
'x, y, z'
'-x, y, -z+1/2'
'x+1/2, y+1/2, z'
'-x+1/2, y+1/2, -z+1/2'
'-x, -y, -z'
'x, -y, z-1/2'
'-x+1/2, -y+1/2, -z'
'x+1/2, -y+1/2, z-1/2'

loop_
_atom_site_type_symbol
_atom_site_label
_atom_site_fract_x
_atom_site_fract_y
_atom_site_fract_z
_atom_site_U_iso_or_equiv
_atom_site_adp_type
_atom_site_calc_flag
_atom_site_refinement_flags
_atom_site_occupancy
Cu Cu1 0.34697(2) 0.21148(5) 0.052165(16) 0.02776(13) Uani d . 1
Cl Cl1 0.29214(5) 0.12462(10) -0.04197(3) 0.0308(2) Uani d . 1
O O1 0.47109(14) 0.1136(3) 0.07548(11) 0.0420(7) Uani d . 1
O O2 0.57392(14) 0.0931(3) 0.15818(12) 0.0433(7) Uani d . 1
N N1 0.38417(15) 0.4146(3) 0.03426(12) 0.0292(6) Uani d . 1
N N2 0.39628(16) 0.2857(4) 0.13926(12) 0.0309(6) Uani d . 1
N N3 0.31469(15) 0.0355(3) 0.09138(12) 0.0290(6) Uani d . 1
C C1 0.38850(19) 0.4600(4) -0.01758(15) 0.0316(8) Uani d . 1
H H1A 0.3715 0.3914 -0.0506 0.038 Uiso calc R 1
C C2 0.4168(2) 0.6031(5) -0.02441(18) 0.0381(9) Uani d . 1
H H2A 0.4184 0.6333 -0.0618 0.046 Uiso calc R 1
C C3 0.4429(2) 0.7015(5) 0.02385(19) 0.0438(9) Uani d . 1
H H3A 0.4628 0.8005 0.0201 0.053 Uiso calc R 1
C C4 0.4400(2) 0.6554(5) 0.07759(18) 0.0428(9) Uani d . 1
H H4A 0.4584 0.7212 0.1114 0.051 Uiso calc R 1
C C5 0.40974(19) 0.5116(4) 0.08128(15) 0.0327(8) Uani d . 1
C C6 0.3991(2) 0.4574(4) 0.13694(16) 0.0387(9) Uani d . 1
H H6A 0.4411 0.4960 0.1721 0.046 Uiso calc R 1
H H6B 0.3519 0.5012 0.1382 0.046 Uiso calc R 1
C C7 0.3450(2) 0.2282(5) 0.16864(15) 0.0376(9) Uani d . 1
H H7A 0.3714 0.2287 0.2123 0.045 Uiso calc R 1
H H7B 0.3008 0.2974 0.1587 0.045 Uiso calc R 1
C C8 0.32043(19) 0.0675(5) 0.14789(15) 0.0334(8) Uani d . 1
C C9 0.3003(2) -0.0413(5) 0.18131(16) 0.0431(10) Uani d . 1
H H9A 0.3052 -0.0182 0.2210 0.052 Uiso calc R 1
C C10 0.2731(2) -0.1834(5) 0.15684(18) 0.0464(10) Uani d . 1
H H10A 0.2583 -0.2584 0.1793 0.056 Uiso calc R 1
C C11 0.2675(2) -0.2164(5) 0.09936(17) 0.0406(9) Uani d . 1
H H11A 0.2490 -0.3141 0.0817 0.049 Uiso calc R 1
C C12 0.2894(2) -0.1040(4) 0.06837(16) 0.0359(8) Uani d . 1
H H12A 0.2864 -0.1266 0.0291 0.043 Uiso calc R 1
C C13 0.4717(2) 0.2143(5) 0.16873(16) 0.0393(9) Uani d . 1
H H13A 0.4683 0.1361 0.1977 0.047 Uiso calc R 1
H H13B 0.5069 0.2963 0.1913 0.047 Uiso calc R 1
C C14 0.5041(2) 0.1374(5) 0.12790(16) 0.0359(8) Uani d . 1
C C15 0.6128(2) 0.0103(6) 0.1241(2) 0.0530(11) Uani d . 1
H H15A 0.6642 -0.0146 0.1505 0.079 Uiso calc R 1
H H15B 0.6143 0.0767 0.0916 0.079 Uiso calc R 1
H H15C 0.5859 -0.0860 0.1078 0.079 Uiso calc R 1
Cl Cl2 0.63019(5) 0.56644(12) 0.20820(4) 0.0400(2) Uani d D 1
O O2A 0.5727(2) 0.6096(8) 0.22630(19) 0.140(3) Uani d D 1
O O2B 0.6611(4) 0.6883(6) 0.1886(3) 0.161(3) Uani d D 1
O O2C 0.6033(2) 0.4633(7) 0.1608(2) 0.131(2) Uani d D 1
O O2D 0.69066(19) 0.5047(5) 0.25644(14) 0.0698(10) Uani d D 1
O O1W 0.5000 0.8911(6) 0.2500 0.104(2) Uani d SD 1
H H1W 0.529(3) 0.834(2) 0.240(4) 0.156 Uiso d D 1

loop_
_atom_site_aniso_label
_atom_site_aniso_U_11
_atom_site_aniso_U_22
_atom_site_aniso_U_33
_atom_site_aniso_U_12
_atom_site_aniso_U_13
_atom_site_aniso_U_23
Cu1 0.0285(2) 0.0337(2) 0.01847(19) 0.00244(18) 0.00544(15) -0.00104(17)
Cl1 0.0329(4) 0.0368(5) 0.0213(4) 0.0014(4) 0.0081(3) -0.0041(3)
O1 0.0367(14) 0.0550(18) 0.0315(14) 0.0112(13) 0.0092(11) 0.0021(12)
O2 0.0302(14) 0.0528(17) 0.0411(14) 0.0081(13) 0.0060(11) 0.0030(13)
N1 0.0231(14) 0.0333(16) 0.0286(14) 0.0048(12) 0.0062(11) -0.0003(12)
N2 0.0285(14) 0.0387(17) 0.0222(13) 0.0056(13) 0.0051(11) -0.0035(13)
N3 0.0264(14) 0.0350(17) 0.0239(13) 0.0068(12) 0.0071(11) 0.0018(12)
C1 0.0274(17) 0.037(2) 0.0287(17) 0.0063(15) 0.0083(14) 0.0003(15)
C2 0.0318(19) 0.040(2) 0.043(2) 0.0037(17) 0.0138(16) 0.0088(17)
C3 0.035(2) 0.035(2) 0.058(3) -0.0010(17) 0.0135(18) 0.0038(19)
C4 0.035(2) 0.042(2) 0.045(2) -0.0006(18) 0.0076(17) -0.0094(18)
C5 0.0245(17) 0.037(2) 0.0320(18) 0.0035(15) 0.0041(14) -0.0048(15)
C6 0.044(2) 0.039(2) 0.0285(18) 0.0042(17) 0.0076(16) -0.0088(16)
C7 0.0352(19) 0.057(2) 0.0205(15) 0.0055(18) 0.0098(14) -0.0040(16)
C8 0.0246(17) 0.051(2) 0.0238(16) 0.0111(16) 0.0076(13) 0.0045(16)
C9 0.033(2) 0.067(3) 0.0295(18) 0.0053(19) 0.0122(16) 0.0088(19)
C10 0.036(2) 0.059(3) 0.043(2) 0.003(2) 0.0125(18) 0.019(2)
C11 0.036(2) 0.039(2) 0.042(2) 0.0029(17) 0.0087(17) 0.0097(18)
C12 0.0323(19) 0.040(2) 0.0331(18) 0.0062(16) 0.0091(15) 0.0032(16)
C13 0.0302(18) 0.055(2) 0.0268(17) 0.0025(18) 0.0038(14) -0.0028(17)
C14 0.0321(19) 0.039(2) 0.036(2) 0.0049(16) 0.0112(16) 0.0047(17)
C15 0.042(2) 0.064(3) 0.057(3) 0.014(2) 0.023(2) 0.013(2)
Cl2 0.0399(5) 0.0457(5) 0.0325(4) -0.0025(4) 0.0111(4) -0.0039(4)
O2A 0.057(2) 0.277(8) 0.077(3) 0.049(4) 0.014(2) -0.065(4)
O2B 0.188(6) 0.101(4) 0.199(7) -0.001(4) 0.076(5) 0.094(4)
O2C 0.077(3) 0.189(6) 0.113(4) -0.003(3) 0.017(3) -0.109(4)
O2D 0.068(2) 0.092(3) 0.0477(18) 0.025(2) 0.0186(16) 0.0203(18)
O1W 0.071(4) 0.053(3) 0.201(8) 0.000 0.065(5) 0.000

loop_
_atom_type_symbol
_atom_type_description
_atom_type_scat_dispersion_real
_atom_type_scat_dispersion_imag
_atom_type_scat_source
C C 0.0033 0.0016 'International Tables Vol C Tables 4.2.6.8 and 6.1.1.4'
H H 0.0000 0.0000 'International Tables Vol C Tables 4.2.6.8 and 6.1.1.4'
N N 0.0061 0.0033 'International Tables Vol C Tables 4.2.6.8 and 6.1.1.4'
O O 0.0106 0.0060 'International Tables Vol C Tables 4.2.6.8 and 6.1.1.4'
Cl Cl 0.1484 0.1585 'International Tables Vol C Tables 4.2.6.8 and 6.1.1.4'
Cu Cu 0.3201 1.2651 'International Tables Vol C Tables 4.2.6.8 and 6.1.1.4'

loop_
_geom_angle_atom_site_label_1
_geom_angle_atom_site_label_2
_geom_angle_atom_site_label_3
_geom_angle_site_symmetry_3
_geom_angle
_geom_angle_publ_flag
N1 Cu1 N2 . 83.32(12) y
N1 Cu1 N3 . 164.41(11) y
N2 Cu1 N3 . 81.76(12) y
N1 Cu1 Cl1 . 98.23(8) y
N2 Cu1 Cl1 . 178.45(9) y
N3 Cu1 Cl1 . 96.70(8) y
N1 Cu1 O1 . 87.51(11) y
N2 Cu1 O1 . 79.80(10) y
N3 Cu1 O1 . 94.26(10) y
Cl1 Cu1 O1 . 100.28(7) y
N1 Cu1 Cl1 7 86.91(8) y
N2 Cu1 Cl1 7 90.04(8) y
N3 Cu1 Cl1 7 88.60(8) y
Cl1 Cu1 Cl1 7 90.00(3) y
O1 Cu1 Cl1 7 168.91(7) y
C14 O1 Cu1 . 106.4(2) n
C14 O2 C15 . 116.3(3) n
C1 N1 C5 . 118.6(3) n
C1 N1 Cu1 . 127.3(2) n
C5 N1 Cu1 . 114.1(2) n
C6 N2 C7 . 112.9(3) n
C6 N2 C13 . 112.8(3) n
C7 N2 C13 . 109.1(3) n
C6 N2 Cu1 . 106.2(2) n
C7 N2 Cu1 . 104.3(2) n
C13 N2 Cu1 . 111.2(2) n
C12 N3 C8 . 119.0(3) n
C12 N3 Cu1 . 127.6(2) n
C8 N3 Cu1 . 113.5(2) n
N1 C1 C2 . 122.2(3) n
N1 C1 H1A . 118.9 n
C2 C1 H1A . 118.9 n
C1 C2 C3 . 118.9(4) n
C1 C2 H2A . 120.5 n
C3 C2 H2A . 120.5 n
C4 C3 C2 . 119.5(4) n
C4 C3 H3A . 120.2 n
C2 C3 H3A . 120.2 n
C3 C4 C5 . 118.7(4) n
C3 C4 H4A . 120.6 n
C5 C4 H4A . 120.6 n
N1 C5 C4 . 122.1(3) n
N1 C5 C6 . 115.8(3) n
C4 C5 C6 . 122.1(3) n
N2 C6 C5 . 111.2(3) n
N2 C6 H6A . 109.4 n
C5 C6 H6A . 109.4 n
N2 C6 H6B . 109.4 n
C5 C6 H6B . 109.4 n
H6A C6 H6B . 108.0 n
C8 C7 N2 . 109.3(3) n
C8 C7 H7A . 109.8 n
N2 C7 H7A . 109.8 n
C8 C7 H7B . 109.8 n
N2 C7 H7B . 109.8 n
H7A C7 H7B . 108.3 n
N3 C8 C9 . 120.9(4) n
N3 C8 C7 . 115.3(3) n
C9 C8 C7 . 123.7(3) n
C10 C9 C8 . 119.6(4) n
C10 C9 H9A . 120.2 n
C8 C9 H9A . 120.2 n
C9 C10 C11 . 119.6(4) n
C9 C10 H10A . 120.2 n
C11 C10 H10A . 120.2 n
C12 C11 C10 . 118.3(4) n
C12 C11 H11A . 120.9 n
C10 C11 H11A . 120.9 n
N3 C12 C11 . 122.6(3) n
N3 C12 H12A . 118.7 n
C11 C12 H12A . 118.7 n
N2 C13 C14 . 115.4(3) n
N2 C13 H13A . 108.4 n
C14 C13 H13A . 108.4 n
N2 C13 H13B . 108.4 n
C14 C13 H13B . 108.4 n
H13A C13 H13B . 107.5 n
O1 C14 O2 . 124.5(4) n
O1 C14 C13 . 125.6(3) n
O2 C14 C13 . 109.9(3) n
O2 C15 H15A . 109.5 n
O2 C15 H15B . 109.5 n
H15A C15 H15B . 109.5 n
O2 C15 H15C . 109.5 n
H15A C15 H15C . 109.5 n
H15B C15 H15C . 109.5 n
O2B Cl2 O2A . 113.5(4) n
O2B Cl2 O2C . 106.2(4) n
O2A Cl2 O2C . 109.6(3) n
O2B Cl2 O2D . 104.2(3) n
O2A Cl2 O2D . 110.4(2) n
O2C Cl2 O2D . 112.7(3) n

loop_
_geom_bond_atom_site_label_1
_geom_bond_atom_site_label_2
_geom_bond_site_symmetry_2
_geom_bond_distance
_geom_bond_publ_flag
Cu1 N1 . 1.992(3) y
Cu1 N2 . 2.068(3) y
Cu1 N3 . 1.999(3) y
Cu1 O1 . 2.386(3) y
Cu1 Cl1 . 2.2564(8) y
Cu1 Cl1 7 2.9424(9) y
O1 C14 . 1.209(4) n
O2 C14 . 1.325(4) n
O2 C15 . 1.478(5) n
N1 C1 . 1.343(4) n
N1 C5 . 1.350(4) n
N2 C6 . 1.479(5) n
N2 C7 . 1.489(5) n
N2 C13 . 1.490(4) n
N3 C12 . 1.337(5) n
N3 C8 . 1.357(4) n
C1 C2 . 1.378(5) n
C1 H1A . 0.950 n
C2 C3 . 1.379(6) n
C2 H2A . 0.950 n
C3 C4 . 1.379(6) n
C3 H3A . 0.950 n
C4 C5 . 1.382(6) n
C4 H4A . 0.950 n
C5 C6 . 1.506(5) n
C6 H6A . 0.990 n
C6 H6B . 0.990 n
C7 C8 . 1.487(6) n
C7 H7A . 0.990 n
C7 H7B . 0.990 n
C8 C9 . 1.380(5) n
C9 C10 . 1.374(6) n
C9 H9A . 0.950 n
C10 C11 . 1.383(6) n
C10 H10A . 0.950 n
C11 C12 . 1.378(5) n
C11 H11A . 0.950 n
C12 H12A . 0.950 n
C13 C14 . 1.496(5) n
C13 H13A . 0.990 n
C13 H13B . 0.990 n
C15 H15A . 0.980 n
C15 H15B . 0.980 n
C15 H15C . 0.980 n
Cl2 O2B . 1.370(4) n
Cl2 O2A . 1.375(4) n
Cl2 O2C . 1.390(4) n
Cl2 O2D . 1.413(3) n
O1W H1W . 0.84(6) n

loop_
_geom_hbond_atom_site_label_D
_geom_hbond_atom_site_label_H
_geom_hbond_atom_site_label_A
_geom_hbond_distance_DH
_geom_hbond_distance_HA
_geom_hbond_distance_DA
_geom_hbond_angle_DHA
_geom_hbond_publ_flag
O1W H1W O2A 0.84(6) 2.18(2) 2.951(7) 153(2) y

loop_
_geom_torsion_atom_site_label_1
_geom_torsion_atom_site_label_2
_geom_torsion_atom_site_label_3
_geom_torsion_atom_site_label_4
_geom_torsion_site_symmetry_1
_geom_torsion
_geom_torsion_publ_flag
N1 Cu1 O1 C14 . 90.0(3) n
N3 Cu1 O1 C14 . -74.5(3) n
N2 Cu1 O1 C14 . 6.3(3) n
Cl1 Cu1 O1 C14 . -172.1(3) n
Cl1 Cu1 O1 C14 7 30.2(5) n
N3 Cu1 N1 C1 . -176.3(4) n
N2 Cu1 N1 C1 . 166.7(3) n
Cl1 Cu1 N1 C1 . -13.3(3) n
O1 Cu1 N1 C1 . 86.7(3) n
Cl1 Cu1 N1 C1 7 -102.9(3) n
N3 Cu1 N1 C5 . 6.1(5) n
N2 Cu1 N1 C5 . -10.8(2) n
Cl1 Cu1 N1 C5 . 169.2(2) n
O1 Cu1 N1 C5 . -90.8(2) n
Cl1 Cu1 N1 C5 7 79.6(2) n
N1 Cu1 N2 C6 . 23.9(2) n
N3 Cu1 N2 C6 . -151.5(2) n
O1 Cu1 N2 C6 . 112.6(2) n
Cl1 Cu1 N2 C6 7 -62.9(2) n
N1 Cu1 N2 C7 . 143.4(2) n
N3 Cu1 N2 C7 . -32.1(2) n
O1 Cu1 N2 C7 . -127.9(2) n
Cl1 Cu1 N2 C7 7 56.5(2) n
N1 Cu1 N2 C13 . -99.1(3) n
N3 Cu1 N2 C13 . 85.4(3) n
O1 Cu1 N2 C13 . -10.4(2) n
Cl1 Cu1 N2 C13 7 174.0(2) n
N1 Cu1 N3 C12 . -179.8(4) n
N2 Cu1 N3 C12 . -162.8(3) n
Cl1 Cu1 N3 C12 . 17.1(3) n
O1 Cu1 N3 C12 . -83.8(3) n
Cl1 Cu1 N3 C12 7 106.9(3) n
N1 Cu1 N3 C8 . 0.0(5) n
N2 Cu1 N3 C8 . 17.0(2) n
Cl1 Cu1 N3 C8 . -163.1(2) n
O1 Cu1 N3 C8 . 96.0(2) n
Cl1 Cu1 N3 C8 7 -73.3(2) n
C5 N1 C1 C2 . -1.2(5) n
Cu1 N1 C1 C2 . -178.6(2) n
N1 C1 C2 C3 . 1.3(5) n
C1 C2 C3 C4 . -0.2(6) n
C2 C3 C4 C5 . -0.9(6) n
C1 N1 C5 C4 . 0.0(5) n
Cu1 N1 C5 C4 . 177.8(3) n
C1 N1 C5 C6 . 176.6(3) n
Cu1 N1 C5 C6 . -5.6(4) n
C3 C4 C5 N1 . 1.0(6) n
C3 C4 C5 C6 . -175.4(3) n
C7 N2 C6 C5 . -146.3(3) n
C13 N2 C6 C5 . 89.4(3) n
Cu1 N2 C6 C5 . -32.6(3) n
N1 C5 C6 N2 . 26.7(4) n
C4 C5 C6 N2 . -156.7(3) n
C6 N2 C7 C8 . 156.6(3) n
C13 N2 C7 C8 . -77.2(3) n
Cu1 N2 C7 C8 . 41.7(3) n
C12 N3 C8 C9 . -0.3(5) n
Cu1 N3 C8 C9 . 179.9(3) n
C12 N3 C8 C7 . -176.8(3) n
Cu1 N3 C8 C7 . 3.4(4) n
N2 C7 C8 N3 . -31.5(4) n
N2 C7 C8 C9 . 152.1(3) n
N3 C8 C9 C10 . -0.9(5) n
C7 C8 C9 C10 . 175.3(3) n
C8 C9 C10 C11 . 1.1(6) n
C9 C10 C11 C12 . -0.2(6) n
C8 N3 C12 C11 . 1.2(5) n
Cu1 N3 C12 C11 . -179.0(3) n
C10 C11 C12 N3 . -1.0(6) n
C6 N2 C13 C14 . -105.3(4) n
C7 N2 C13 C14 . 128.4(4) n
Cu1 N2 C13 C14 . 13.9(4) n
Cu1 O1 C14 O2 . 176.9(3) n
Cu1 O1 C14 C13 . -0.3(5) n
C15 O2 C14 O1 . 0.6(6) n
C15 O2 C14 C13 . 178.1(3) n
N2 C13 C14 O1 . -9.1(6) n
N2 C13 C14 O2 . 173.5(3) n
